data_2212331
loop_
_publ_author_name
'Yathirajan, H. S.'
'Mayekar, Anil  N.'
'Sarojini, B.K.'
'Narayana, B.'
'Bolte, Michael'

_publ_section_title
;
 (2<i>E</i>)-3-(6-Methoxy-2-naphthyl)-1-phenylprop-2-en-1-one
;
_journal_coeditor_code PV2001
_journal_issue 2
_journal_name_full 'Acta Crystallographica Section E'
_journal_page_first o1012
_journal_page_last o1013
_journal_paper_doi 10.1107/S1600536807004254
_journal_volume 63
_journal_year 2007
_chemical_formula_iupac 'C20 H16 O2'
_chemical_formula_moiety 'C20 H16 O2'
_chemical_formula_sum 'C20 H16 O2'
_chemical_formula_weight 288.33
_chemical_name_systematic
;
(2E)-3-(6-Methoxy-2-naphthyl)-1-phenylprop-2-en-1-one
;
_space_group_IT_number 29
_symmetry_cell_setting orthorhombic
_symmetry_space_group_name_Hall 'P 2c -2ac'
_symmetry_space_group_name_H-M 'P c a 21'
_atom_sites_solution_hydrogens geom
_atom_sites_solution_primary direct
_atom_sites_solution_secondary difmap
_audit_creation_method SHELXL-97
_cell_angle_alpha 90.00
_cell_angle_beta 90.00
_cell_angle_gamma 90.00
_cell_formula_units_Z 4
_cell_length_a 14.5275(17)
_cell_length_b 17.0930(15)
_cell_length_c 5.9950(5)
_cell_measurement_reflns_used 6589
_cell_measurement_temperature 173(2)
_cell_measurement_theta_max 25.7
_cell_measurement_theta_min 3.6
_cell_volume 1488.7(3)
_computing_cell_refinement X-AREA
_computing_data_collection 'X-AREA (Stoe & Cie, 2001)'
_computing_data_reduction X-AREA
_computing_molecular_graphics 'PLATON (Spek, 2003)'
_computing_publication_material 'SHELXL97 and PLATON'
_computing_structure_refinement 'SHELXL97 (Sheldrick, 1997)'
_computing_structure_solution 'SHELXS97 (Sheldrick, 1997)'
_diffrn_ambient_temperature 173(2)
_diffrn_measured_fraction_theta_full 0.995
_diffrn_measured_fraction_theta_max 0.992
_diffrn_measurement_device_type 'Stoe IPDS II two-circle'
_diffrn_measurement_method \w
_diffrn_radiation_monochromator graphite
_diffrn_radiation_source 'fine-focus sealed tube'
_diffrn_radiation_type MoK\a
_diffrn_radiation_wavelength 0.71073
_diffrn_reflns_av_R_equivalents 0.0893
_diffrn_reflns_av_sigmaI/netI 0.0546
_diffrn_reflns_limit_h_max 16
_diffrn_reflns_limit_h_min -17
_diffrn_reflns_limit_k_max 19
_diffrn_reflns_limit_k_min -20
_diffrn_reflns_limit_l_max 7
_diffrn_reflns_limit_l_min -6
_diffrn_reflns_number 7578
_diffrn_reflns_theta_full 25.00
_diffrn_reflns_theta_max 25.62
_diffrn_reflns_theta_min 3.58
_diffrn_standards_number 0
_exptl_absorpt_coefficient_mu 0.082
_exptl_absorpt_correction_type none
_exptl_crystal_colour 'light yellow'
_exptl_crystal_density_diffrn 1.286
_exptl_crystal_density_method 'not measured'
_exptl_crystal_description plate
_exptl_crystal_F_000 608
_exptl_crystal_size_max 0.27
_exptl_crystal_size_mid 0.24
_exptl_crystal_size_min 0.13
_refine_diff_density_max 0.206
_refine_diff_density_min -0.210
_refine_ls_abs_structure_details 'Flack H D (1983), Acta Cryst. A39, 876-881'
_refine_ls_extinction_coef 0.029(5)
_refine_ls_extinction_expression Fc^*^=kFc[1+0.001xFc^2^\l^3^/sin(2\q)]^-1/4^
_refine_ls_extinction_method SHELXL97
_refine_ls_goodness_of_fit_ref 1.033
_refine_ls_hydrogen_treatment constr
_refine_ls_matrix_type full
_refine_ls_number_parameters 201
_refine_ls_number_reflns 1535
_refine_ls_number_restraints 1
_refine_ls_restrained_S_all 1.033
_refine_ls_R_factor_all 0.0454
_refine_ls_R_factor_gt 0.0398
_refine_ls_shift/su_max 0.000
_refine_ls_shift/su_mean 0.000
_refine_ls_structure_factor_coef Fsqd
_refine_ls_weighting_details 'calc w=1/[\s^2^(Fo^2^)+(0.0648P)^2^] where P=(Fo^2^+2Fc^2^)/3'
_refine_ls_weighting_scheme calc
_refine_ls_wR_factor_gt 0.0935
_refine_ls_wR_factor_ref 0.0965
_reflns_number_gt 1367
_reflns_number_total 1535
_reflns_threshold_expression I>2\s(I)
_cod_data_source_file pv2001.cif
_cod_data_source_block I
_cod_database_code 2212331
_cod_database_fobs_code 2212331

loop_
_symmetry_equiv_pos_as_xyz
'x, y, z'
'-x, -y, z+1/2'
'x+1/2, -y, z'
'-x+1/2, y, z+1/2'

loop_
_atom_site_type_symbol
_atom_site_label
_atom_site_fract_x
_atom_site_fract_y
_atom_site_fract_z
_atom_site_U_iso_or_equiv
_atom_site_adp_type
_atom_site_calc_flag
_atom_site_refinement_flags
_atom_site_occupancy
O O1 0.37130(13) 0.22873(9) -0.1380(3) 0.0403(5) Uani d . 1
O O2 0.37831(12) 0.79747(8) 0.5452(3) 0.0415(5) Uani d . 1
C C1 0.37084(16) 0.21836(13) 0.0657(4) 0.0329(5) Uani d . 1
C C2 0.36629(14) 0.28599(12) 0.2221(4) 0.0322(5) Uani d . 1
H H2 0.3505 0.2782 0.3742 0.039 Uiso calc R 1
C C3 0.38482(14) 0.35825(12) 0.1454(4) 0.0298(5) Uani d . 1
H H3 0.4027 0.3614 -0.0068 0.036 Uiso calc R 1
C C11 0.37468(14) 0.13644(12) 0.1566(4) 0.0311(5) Uani d . 1
C C12 0.34204(15) 0.11650(13) 0.3689(4) 0.0334(5) Uani d . 1
H H12 0.3209 0.1561 0.4675 0.040 Uiso calc R 1
C C13 0.34061(16) 0.03825(13) 0.4353(5) 0.0404(6) Uani d . 1
H H13 0.3162 0.0246 0.5770 0.049 Uiso calc R 1
C C14 0.37466(16) -0.01990(13) 0.2957(5) 0.0405(6) Uani d . 1
H H14 0.3736 -0.0731 0.3419 0.049 Uiso calc R 1
C C15 0.41040(16) 0.00020(13) 0.0874(5) 0.0410(6) Uani d . 1
H H15 0.4357 -0.0391 -0.0065 0.049 Uiso calc R 1
C C16 0.40897(16) 0.07731(12) 0.0176(4) 0.0371(6) Uani d . 1
H H16 0.4315 0.0904 -0.1264 0.044 Uiso calc R 1
C C21 0.38092(13) 0.43256(11) 0.2659(4) 0.0259(4) Uani d . 1
C C22 0.41303(13) 0.49981(11) 0.1629(4) 0.0276(5) Uani d . 1
H H22 0.4410 0.4956 0.0202 0.033 Uiso calc R 1
C C23 0.40556(13) 0.57445(11) 0.2629(4) 0.0259(4) Uani d . 1
C C24 0.43940(14) 0.64382(11) 0.1589(4) 0.0312(5) Uani d . 1
H H24 0.4690 0.6403 0.0179 0.037 Uiso calc R 1
C C25 0.42992(15) 0.71545(11) 0.2588(5) 0.0329(5) Uani d . 1
H H25 0.4535 0.7609 0.1878 0.039 Uiso calc R 1
C C26 0.38498(15) 0.72185(11) 0.4684(4) 0.0321(5) Uani d . 1
C C27 0.35081(14) 0.65655(12) 0.5760(4) 0.0298(5) Uani d . 1
H H27 0.3197 0.6618 0.7147 0.036 Uiso calc R 1
C C28 0.36256(13) 0.58136(12) 0.4776(4) 0.0259(5) Uani d . 1
C C29 0.33145(14) 0.51131(12) 0.5841(4) 0.0275(5) Uani d . 1
H H29 0.3035 0.5145 0.7271 0.033 Uiso calc R 1
C C30 0.34108(13) 0.43967(12) 0.4842(4) 0.0273(5) Uani d . 1
H H30 0.3211 0.3940 0.5605 0.033 Uiso calc R 1
C C31 0.3252(2) 0.81078(13) 0.7438(5) 0.0492(7) Uani d . 1
H H31A 0.2633 0.7892 0.7241 0.074 Uiso calc R 1
H H31B 0.3210 0.8671 0.7721 0.074 Uiso calc R 1
H H31C 0.3552 0.7851 0.8706 0.074 Uiso calc R 1

loop_
_atom_site_aniso_label
_atom_site_aniso_U_11
_atom_site_aniso_U_22
_atom_site_aniso_U_33
_atom_site_aniso_U_12
_atom_site_aniso_U_13
_atom_site_aniso_U_23
O1 0.0494(11) 0.0378(8) 0.0337(10) -0.0068(7) 0.0022(8) -0.0034(7)
O2 0.0502(10) 0.0267(7) 0.0477(11) -0.0011(6) 0.0008(9) -0.0035(7)
C1 0.0261(12) 0.0369(11) 0.0356(14) -0.0033(8) 0.0030(10) -0.0026(10)
C2 0.0295(11) 0.0311(10) 0.0359(14) -0.0005(8) 0.0026(10) -0.0038(9)
C3 0.0214(10) 0.0370(11) 0.0312(12) 0.0021(8) -0.0014(9) -0.0024(9)
C11 0.0233(11) 0.0320(10) 0.0381(13) -0.0023(8) -0.0017(10) -0.0047(10)
C12 0.0301(12) 0.0360(11) 0.0342(13) 0.0014(9) 0.0023(10) -0.0015(10)
C13 0.0392(13) 0.0421(13) 0.0400(15) -0.0029(10) 0.0002(12) 0.0047(11)
C14 0.0344(12) 0.0299(11) 0.0573(18) -0.0004(9) -0.0077(12) 0.0019(11)
C15 0.0353(12) 0.0340(11) 0.0537(16) 0.0008(10) 0.0009(12) -0.0103(11)
C16 0.0337(12) 0.0387(11) 0.0389(15) -0.0040(9) 0.0046(11) -0.0072(10)
C21 0.0189(9) 0.0273(9) 0.0314(12) 0.0012(7) -0.0024(9) 0.0015(9)
C22 0.0190(10) 0.0370(11) 0.0268(11) 0.0023(8) 0.0010(9) 0.0021(8)
C23 0.0190(9) 0.0295(9) 0.0292(11) 0.0010(7) -0.0011(9) 0.0040(9)
C24 0.0231(11) 0.0379(11) 0.0326(12) 0.0012(8) 0.0030(10) 0.0075(9)
C25 0.0289(11) 0.0295(10) 0.0403(12) -0.0028(8) -0.0001(11) 0.0103(10)
C26 0.0313(11) 0.0267(10) 0.0383(13) -0.0015(8) -0.0034(11) 0.0003(10)
C27 0.0253(11) 0.0332(10) 0.0310(12) 0.0006(8) -0.0009(9) -0.0013(10)
C28 0.0195(9) 0.0296(10) 0.0285(11) 0.0000(7) -0.0026(10) 0.0015(9)
C29 0.0221(10) 0.0312(10) 0.0293(11) 0.0005(8) 0.0011(9) 0.0011(9)
C30 0.0232(10) 0.0286(10) 0.0300(12) -0.0010(7) -0.0011(10) 0.0036(9)
C31 0.0756(19) 0.0310(11) 0.0409(15) 0.0043(11) 0.0040(15) -0.0068(12)

loop_
_atom_type_symbol
_atom_type_description
_atom_type_scat_dispersion_real
_atom_type_scat_dispersion_imag
_atom_type_scat_source
C C 0.0033 0.0016 'International Tables Vol C Tables 4.2.6.8 and 6.1.1.4'
H H 0.0000 0.0000 'International Tables Vol C Tables 4.2.6.8 and 6.1.1.4'
O O 0.0106 0.0060 'International Tables Vol C Tables 4.2.6.8 and 6.1.1.4'

loop_
_geom_angle_atom_site_label_1
_geom_angle_atom_site_label_2
_geom_angle_atom_site_label_3
_geom_angle
C26 O2 C31 117.66(19)
O1 C1 C2 120.8(2)
O1 C1 C11 119.5(2)
C2 C1 C11 119.8(2)
C3 C2 C1 119.2(2)
C3 C2 H2 120.4
C1 C2 H2 120.4
C2 C3 C21 128.4(2)
C2 C3 H3 115.8
C21 C3 H3 115.8
C12 C11 C16 119.0(2)
C12 C11 C1 122.9(2)
C16 C11 C1 118.0(2)
C13 C12 C11 119.8(2)
C13 C12 H12 120.1
C11 C12 H12 120.1
C14 C13 C12 120.5(2)
C14 C13 H13 119.7
C12 C13 H13 119.7
C13 C14 C15 119.7(2)
C13 C14 H14 120.2
C15 C14 H14 120.2
C16 C15 C14 120.0(2)
C16 C15 H15 120.0
C14 C15 H15 120.0
C15 C16 C11 120.8(2)
C15 C16 H16 119.6
C11 C16 H16 119.6
C22 C21 C30 118.14(19)
C22 C21 C3 119.1(2)
C30 C21 C3 122.65(19)
C21 C22 C23 122.3(2)
C21 C22 H22 118.9
C23 C22 H22 118.9
C22 C23 C24 122.5(2)
C22 C23 C28 119.19(18)
C24 C23 C28 118.26(18)
C25 C24 C23 121.1(2)
C25 C24 H24 119.4
C23 C24 H24 119.4
C24 C25 C26 120.14(19)
C24 C25 H25 119.9
C26 C25 H25 119.9
O2 C26 C27 125.3(2)
O2 C26 C25 113.65(19)
C27 C26 C25 121.08(19)
C26 C27 C28 119.5(2)
C26 C27 H27 120.3
C28 C27 H27 120.3
C27 C28 C29 122.2(2)
C27 C28 C23 119.86(18)
C29 C28 C23 117.96(19)
C30 C29 C28 121.4(2)
C30 C29 H29 119.3
C28 C29 H29 119.3
C29 C30 C21 121.0(2)
C29 C30 H30 119.5
C21 C30 H30 119.5
O2 C31 H31A 109.5
O2 C31 H31B 109.5
H31A C31 H31B 109.5
O2 C31 H31C 109.5
H31A C31 H31C 109.5
H31B C31 H31C 109.5

loop_
_geom_bond_atom_site_label_1
_geom_bond_atom_site_label_2
_geom_bond_distance
O1 C1 1.234(3)
O2 C26 1.376(2)
O2 C31 1.436(3)
C1 C2 1.490(3)
C1 C11 1.503(3)
C2 C3 1.345(3)
C2 H2 0.9500
C3 C21 1.462(3)
C3 H3 0.9500
C11 C12 1.400(4)
C11 C16 1.401(3)
C12 C13 1.396(3)
C12 H12 0.9500
C13 C14 1.390(4)
C13 H13 0.9500
C14 C15 1.395(4)
C14 H14 0.9500
C15 C16 1.383(3)
C15 H15 0.9500
C16 H16 0.9500
C21 C22 1.386(3)
C21 C30 1.436(3)
C22 C23 1.414(3)
C22 H22 0.9500
C23 C24 1.427(3)
C23 C28 1.435(3)
C24 C25 1.370(3)
C24 H24 0.9500
C25 C26 1.420(4)
C25 H25 0.9500
C26 C27 1.382(3)
C27 C28 1.424(3)
C27 H27 0.9500
C28 C29 1.430(3)
C29 C30 1.370(3)
C29 H29 0.9500
C30 H30 0.9500
C31 H31A 0.9800
C31 H31B 0.9800
C31 H31C 0.9800

loop_
_geom_hbond_atom_site_label_D
_geom_hbond_atom_site_label_H
_geom_hbond_atom_site_label_A
_geom_hbond_site_symmetry_A
_geom_hbond_distance_DH
_geom_hbond_distance_HA
_geom_hbond_distance_DA
_geom_hbond_angle_DHA
C3 H3 O1 . 0.95 2.44 2.798(3) 101.8
C14 H14 O2 1_545 0.95 2.53 3.462(3) 167.9

loop_
_geom_torsion_atom_site_label_1
_geom_torsion_atom_site_label_2
_geom_torsion_atom_site_label_3
_geom_torsion_atom_site_label_4
_geom_torsion
O1 C1 C2 C3 -15.9(4)
C11 C1 C2 C3 164.3(2)
C1 C2 C3 C21 177.3(2)
O1 C1 C11 C12 -156.2(3)
C2 C1 C11 C12 23.6(3)
O1 C1 C11 C16 21.0(3)
C2 C1 C11 C16 -159.2(2)
C16 C11 C12 C13 -2.6(3)
C1 C11 C12 C13 174.6(2)
C11 C12 C13 C14 2.5(3)
C12 C13 C14 C15 -0.1(3)
C13 C14 C15 C16 -2.2(3)
C14 C15 C16 C11 2.1(3)
C12 C11 C16 C15 0.3(3)
C1 C11 C16 C15 -177.0(2)
C2 C3 C21 C22 172.6(2)
C2 C3 C21 C30 -10.4(3)
C30 C21 C22 C23 -1.7(3)
C3 C21 C22 C23 175.49(18)
C21 C22 C23 C24 179.28(19)
C21 C22 C23 C28 -0.6(3)
C22 C23 C24 C25 179.1(2)
C28 C23 C24 C25 -1.1(3)
C23 C24 C25 C26 -0.7(3)
C31 O2 C26 C27 -5.4(3)
C31 O2 C26 C25 173.4(2)
C24 C25 C26 O2 -178.3(2)
C24 C25 C26 C27 0.6(3)
O2 C26 C27 C28 -180.0(2)
C25 C26 C27 C28 1.3(3)
C26 C27 C28 C29 177.92(19)
C26 C27 C28 C23 -3.1(3)
C22 C23 C28 C27 -177.19(19)
C24 C23 C28 C27 2.9(3)
C22 C23 C28 C29 1.8(3)
C24 C23 C28 C29 -178.04(18)
C27 C28 C29 C30 178.20(19)
C23 C28 C29 C30 -0.8(3)
C28 C29 C30 C21 -1.5(3)
C22 C21 C30 C29 2.7(3)
C3 C21 C30 C29 -174.32(19)

loop_
_cod_related_entry_id
_cod_related_entry_database
_cod_related_entry_code
1 ChemSpider 30655167
